data_4333440
loop_
_publ_author_name
'Figueroa, Joshua S.'
'Yurkerwich, Kevin'
'Melnick, Jonathan'
'Buccella, Daniela'
'Parkin, Gerard'

_publ_section_title
;
 Applications of bis(1-R-imidazol-2-yl)disulfides and diselenides as
 ligands for main-group and transition metals: kappa2-(N,N) coordination,
 S-S bond cleavage, and S-S/E-E (E = S, Se) bond metathesis reactions.
;
_journal_issue 22
_journal_name_full 'Inorganic chemistry'
_journal_page_first 9234
_journal_page_last 9244
_journal_paper_doi 10.1021/ic701228y
_journal_volume 46
_journal_year 2007
_chemical_formula_sum 'C16 H26 Cl6 Co N4 S2'
_chemical_formula_weight 610.16
_chemical_name_systematic
;

 ?

;
_space_group_IT_number 14
_symmetry_cell_setting monoclinic
_symmetry_space_group_name_Hall '-P 2yn'
_symmetry_space_group_name_H-M 'P 1 21/n 1'
_atom_sites_solution_hydrogens geom
_atom_sites_solution_primary direct
_atom_sites_solution_secondary difmap
_audit_creation_method SHELXL-97
_cell_angle_alpha 90.00
_cell_angle_beta 93.275(2)
_cell_angle_gamma 90.00
_cell_formula_units_Z 4
_cell_length_a 13.3552(13)
_cell_length_b 14.3521(15)
_cell_length_c 13.9868(14)
_cell_measurement_reflns_used 6060
_cell_measurement_temperature 243(2)
_cell_measurement_theta_max 27.58
_cell_measurement_theta_min 2.49
_cell_volume 2676.5(5)
_computing_cell_refinement 'Bruker SMART'
_computing_data_collection 'Bruker SMART'
_computing_data_reduction 'Bruker SAINT'
_computing_molecular_graphics 'Bruker SHELXTL'
_computing_publication_material 'Bruker SHELXTL'
_computing_structure_refinement 'SHELXL-97 (Sheldrick, 1997)'
_computing_structure_solution 'SHELXS-97 (Sheldrick, 1990)'
_diffrn_ambient_temperature 243(2)
_diffrn_measured_fraction_theta_full 0.999
_diffrn_measured_fraction_theta_max 0.999
_diffrn_measurement_device_type 'CCD area detector'
_diffrn_measurement_method 'phi and omega scans'
_diffrn_radiation_monochromator graphite
_diffrn_radiation_source 'fine-focus sealed tube'
_diffrn_radiation_type MoK\a
_diffrn_radiation_wavelength 0.71073
_diffrn_reflns_av_R_equivalents 0.0474
_diffrn_reflns_av_sigmaI/netI 0.0477
_diffrn_reflns_limit_h_max 11
_diffrn_reflns_limit_h_min -16
_diffrn_reflns_limit_k_max 17
_diffrn_reflns_limit_k_min -17
_diffrn_reflns_limit_l_max 12
_diffrn_reflns_limit_l_min -17
_diffrn_reflns_number 16960
_diffrn_reflns_theta_full 26.37
_diffrn_reflns_theta_max 26.37
_diffrn_reflns_theta_min 2.03
_exptl_absorpt_coefficient_mu 1.408
_exptl_absorpt_correction_T_max 1.0
_exptl_absorpt_correction_T_min 0.239952
_exptl_absorpt_correction_type empirical
_exptl_absorpt_process_details sadabs
_exptl_crystal_colour Blue
_exptl_crystal_density_diffrn 1.514
_exptl_crystal_density_method 'not measured'
_exptl_crystal_description Rod
_exptl_crystal_F_000 1244
_exptl_crystal_size_max 0.2
_exptl_crystal_size_mid 0.1
_exptl_crystal_size_min 0.05
_refine_diff_density_max 0.706
_refine_diff_density_min -0.541
_refine_diff_density_rms 0.073
_refine_ls_extinction_method none
_refine_ls_goodness_of_fit_ref 1.013
_refine_ls_hydrogen_treatment constr
_refine_ls_matrix_type full
_refine_ls_number_parameters 262
_refine_ls_number_reflns 5474
_refine_ls_number_restraints 0
_refine_ls_restrained_S_all 1.013
_refine_ls_R_factor_all 0.0693
_refine_ls_R_factor_gt 0.0458
_refine_ls_shift/su_max 0.001
_refine_ls_shift/su_mean 0.000
_refine_ls_structure_factor_coef Fsqd
_refine_ls_weighting_details 'calc w=1/[\s^2^(Fo^2^)+(0.0635P)^2^+1.8075P] where P=(Fo^2^+2Fc^2^)/3'
_refine_ls_weighting_scheme calc
_refine_ls_wR_factor_gt 0.1154
_refine_ls_wR_factor_ref 0.1283
_reflns_number_gt 3961
_reflns_number_total 5474
_reflns_threshold_expression >2sigma(I)
_cod_data_source_file ic701228ysup3.cif
_cod_data_source_block jf27s
_cod_depositor_comments
;
The following automatic conversions were performed:

'_symmetry_cell_setting' value 'Monoclinic' changed to 'monoclinic'
according to /home/saulius/struct/CIF-dictionaries/cif_core.dic
dictionary named 'cif_core.dic' version 2.4.2 from
2011-04-26.

'_exptl_absorpt_correction_type' value 'Empirical'
changed to 'empirical' according to
/home/saulius/struct/CIF-dictionaries/cif_core.dic dictionary named
'cif_core.dic' version 2.4.2 from 2011-04-26.

Automatic conversion script
Id: cif_fix_values 1891 2012-01-12 08:04:46Z andrius 

 Adding full bibliography for 4333438--4333444.cif.
;
_cod_original_sg_symbol_H-M P2(1)/n
_cod_database_code 4333440

loop_
_symmetry_equiv_pos_as_xyz
'x, y, z'
'-x+1/2, y+1/2, -z+1/2'
'-x, -y, -z'
'x-1/2, -y-1/2, z-1/2'

loop_
_atom_site_label
_atom_site_type_symbol
_atom_site_fract_x
_atom_site_fract_y
_atom_site_fract_z
_atom_site_U_iso_or_equiv
_atom_site_adp_type
_atom_site_occupancy
_atom_site_symmetry_multiplicity
_atom_site_calc_flag
_atom_site_refinement_flags
Co Co 0.71745(3) 0.09951(3) 0.24534(3) 0.03468(14) Uani 1 1 d .
Cl1 Cl 0.60837(8) 0.09489(7) 0.36498(6) 0.0540(3) Uani 1 1 d .
S1 S 0.68950(8) 0.06152(6) -0.02754(6) 0.0444(2) Uani 1 1 d .
S2 S 0.79553(7) 0.15276(6) 0.02951(6) 0.0412(2) Uani 1 1 d .
Cl2 Cl 0.87791(7) 0.09682(6) 0.30421(7) 0.0474(2) Uani 1 1 d .
Cl3 Cl 1.05937(11) 0.10135(13) -0.07176(10) 0.1043(6) Uani 1 1 d .
Cl4 Cl 0.89701(11) 0.09021(14) -0.21418(10) 0.1059(6) Uani 1 1 d .
Cl5 Cl 0.84818(10) -0.40115(9) -0.20549(10) 0.0818(4) Uani 1 1 d .
Cl6 Cl 1.00539(8) -0.26983(8) -0.15112(9) 0.0681(3) Uani 1 1 d .
N11 N 0.6845(2) -0.00893(17) 0.15566(18) 0.0332(6) Uani 1 1 d .
C11 C 0.6799(2) -0.0243(2) 0.0618(2) 0.0313(7) Uani 1 1 d .
N12 N 0.6588(2) -0.11488(17) 0.04096(19) 0.0342(6) Uani 1 1 d .
C12 C 0.6662(3) -0.0942(2) 0.1971(2) 0.0413(8) Uani 1 1 d .
H12A H 0.6652 -0.1053 0.2632 0.050 Uiso 1 1 calc R
C13 C 0.6498(3) -0.1590(2) 0.1282(2) 0.0437(8) Uani 1 1 d .
H13A H 0.6351 -0.2222 0.1376 0.052 Uiso 1 1 calc R
C14 C 0.6460(3) -0.1621(2) -0.0550(2) 0.0401(8) Uani 1 1 d .
C15 C 0.7421(3) -0.1551(3) -0.1067(3) 0.0680(13) Uani 1 1 d .
H15A H 0.7961 -0.1845 -0.0684 0.102 Uiso 1 1 calc R
H15B H 0.7582 -0.0900 -0.1166 0.102 Uiso 1 1 calc R
H15C H 0.7336 -0.1863 -0.1681 0.102 Uiso 1 1 calc R
C16 C 0.6213(4) -0.2646(3) -0.0393(3) 0.0705(13) Uani 1 1 d .
H16A H 0.6753 -0.2936 -0.0007 0.106 Uiso 1 1 calc R
H16B H 0.6135 -0.2960 -0.1007 0.106 Uiso 1 1 calc R
H16C H 0.5594 -0.2694 -0.0066 0.106 Uiso 1 1 calc R
C17 C 0.5586(3) -0.1154(3) -0.1132(3) 0.0628(12) Uani 1 1 d .
H17A H 0.5726 -0.0496 -0.1204 0.094 Uiso 1 1 calc R
H17B H 0.4973 -0.1230 -0.0799 0.094 Uiso 1 1 calc R
H17C H 0.5506 -0.1443 -0.1759 0.094 Uiso 1 1 calc R
N21 N 0.6884(2) 0.21777(17) 0.17163(19) 0.0340(6) Uani 1 1 d .
C21 C 0.7208(2) 0.2348(2) 0.0856(2) 0.0327(7) Uani 1 1 d .
N22 N 0.6884(2) 0.31921(17) 0.05232(19) 0.0352(6) Uani 1 1 d .
C22 C 0.6326(3) 0.2934(2) 0.1952(2) 0.0390(8) Uani 1 1 d .
H22A H 0.5994 0.3008 0.2522 0.047 Uiso 1 1 calc R
C23 C 0.6331(3) 0.3559(2) 0.1225(2) 0.0422(8) Uani 1 1 d .
H23A H 0.6011 0.4143 0.1207 0.051 Uiso 1 1 calc R
C24 C 0.7069(3) 0.3656(2) -0.0419(2) 0.0427(8) Uani 1 1 d .
C25 C 0.8190(3) 0.3777(3) -0.0501(3) 0.0639(12) Uani 1 1 d .
H25A H 0.8507 0.3170 -0.0526 0.096 Uiso 1 1 calc R
H25B H 0.8469 0.4118 0.0051 0.096 Uiso 1 1 calc R
H25C H 0.8311 0.4121 -0.1080 0.096 Uiso 1 1 calc R
C26 C 0.6594(3) 0.3052(3) -0.1234(3) 0.0585(11) Uani 1 1 d .
H26A H 0.6914 0.2445 -0.1225 0.088 Uiso 1 1 calc R
H26B H 0.6687 0.3353 -0.1844 0.088 Uiso 1 1 calc R
H26C H 0.5883 0.2979 -0.1147 0.088 Uiso 1 1 calc R
C27 C 0.6568(4) 0.4607(3) -0.0441(3) 0.0682(13) Uani 1 1 d .
H27A H 0.5848 0.4529 -0.0420 0.102 Uiso 1 1 calc R
H27B H 0.6718 0.4929 -0.1025 0.102 Uiso 1 1 calc R
H27C H 0.6817 0.4968 0.0109 0.102 Uiso 1 1 calc R
C31 C 0.9831(4) 0.0294(4) -0.1442(3) 0.0859(16) Uani 1 1 d .
H31A H 1.0251 -0.0073 -0.1854 0.103 Uiso 1 1 calc R
H31B H 0.9479 -0.0141 -0.1038 0.103 Uiso 1 1 calc R
C41 C 0.9472(3) -0.3760(3) -0.1224(3) 0.0608(11) Uani 1 1 d .
H41A H 0.9217 -0.3717 -0.0582 0.073 Uiso 1 1 calc R
H41B H 0.9966 -0.4265 -0.1221 0.073 Uiso 1 1 calc R

loop_
_atom_site_aniso_label
_atom_site_aniso_U_11
_atom_site_aniso_U_22
_atom_site_aniso_U_33
_atom_site_aniso_U_23
_atom_site_aniso_U_13
_atom_site_aniso_U_12
Co 0.0480(3) 0.0295(2) 0.0264(2) -0.00136(17) 0.00079(19) -0.00165(19)
Cl1 0.0705(7) 0.0599(6) 0.0335(5) 0.0030(4) 0.0193(4) -0.0057(5)
S1 0.0733(7) 0.0319(4) 0.0278(4) -0.0014(3) 0.0018(4) -0.0065(4)
S2 0.0468(5) 0.0296(4) 0.0485(5) -0.0028(4) 0.0150(4) -0.0019(4)
Cl2 0.0537(5) 0.0354(4) 0.0515(5) 0.0003(4) -0.0102(4) -0.0014(4)
Cl3 0.0772(9) 0.1697(16) 0.0639(8) 0.0243(9) -0.0147(7) -0.0410(9)
Cl4 0.0699(8) 0.1835(17) 0.0625(8) 0.0084(9) -0.0108(6) -0.0092(9)
Cl5 0.0866(9) 0.0696(8) 0.0858(9) 0.0215(6) -0.0261(7) -0.0257(6)
Cl6 0.0593(7) 0.0568(6) 0.0874(8) -0.0070(6) -0.0022(6) -0.0060(5)
N11 0.0422(15) 0.0298(14) 0.0273(14) -0.0008(11) -0.0003(11) -0.0009(11)
C11 0.0362(17) 0.0274(15) 0.0300(16) -0.0021(13) -0.0003(13) 0.0007(13)
N12 0.0366(15) 0.0299(14) 0.0356(15) -0.0042(11) -0.0014(12) -0.0034(11)
C12 0.057(2) 0.0343(18) 0.0327(18) 0.0063(14) -0.0008(16) -0.0053(16)
C13 0.062(2) 0.0288(17) 0.0392(19) 0.0022(14) -0.0040(17) -0.0068(16)
C14 0.046(2) 0.0388(19) 0.0357(19) -0.0120(15) 0.0000(15) -0.0068(15)
C15 0.062(3) 0.074(3) 0.070(3) -0.039(2) 0.021(2) -0.010(2)
C16 0.111(4) 0.044(2) 0.055(3) -0.016(2) -0.004(2) -0.022(2)
C17 0.063(3) 0.069(3) 0.054(3) -0.011(2) -0.019(2) -0.006(2)
N21 0.0401(15) 0.0313(14) 0.0305(14) -0.0035(11) 0.0007(12) -0.0008(11)
C21 0.0372(17) 0.0277(15) 0.0333(17) -0.0027(13) 0.0037(14) -0.0031(13)
N22 0.0454(16) 0.0281(13) 0.0317(14) -0.0022(11) -0.0024(12) -0.0007(12)
C22 0.049(2) 0.0343(18) 0.0337(18) -0.0075(14) 0.0005(15) 0.0067(15)
C23 0.057(2) 0.0310(17) 0.0380(19) -0.0068(14) -0.0028(16) 0.0091(16)
C24 0.058(2) 0.0361(18) 0.0335(18) 0.0061(14) -0.0013(16) -0.0013(16)
C25 0.067(3) 0.054(2) 0.071(3) 0.021(2) 0.005(2) -0.015(2)
C26 0.081(3) 0.063(3) 0.031(2) -0.0020(18) -0.0039(19) -0.007(2)
C27 0.106(4) 0.049(2) 0.049(2) 0.0170(19) 0.001(2) 0.017(2)
C31 0.109(4) 0.096(4) 0.052(3) -0.006(3) 0.002(3) 0.007(3)
C41 0.064(3) 0.067(3) 0.051(2) 0.013(2) -0.004(2) -0.001(2)

loop_
_atom_type_symbol
_atom_type_description
_atom_type_scat_dispersion_real
_atom_type_scat_dispersion_imag
_atom_type_scat_source
C C 0.0033 0.0016 'International Tables Vol C Tables 4.2.6.8 and 6.1.1.4'
H H 0.0000 0.0000 'International Tables Vol C Tables 4.2.6.8 and 6.1.1.4'
N N 0.0061 0.0033 'International Tables Vol C Tables 4.2.6.8 and 6.1.1.4'
S S 0.1246 0.1234 'International Tables Vol C Tables 4.2.6.8 and 6.1.1.4'
Cl Cl 0.1484 0.1585 'International Tables Vol C Tables 4.2.6.8 and 6.1.1.4'
Co Co 0.3494 0.9721 'International Tables Vol C Tables 4.2.6.8 and 6.1.1.4'

loop_
_geom_angle_atom_site_label_1
_geom_angle_atom_site_label_2
_geom_angle_atom_site_label_3
_geom_angle
N21 Co N11 107.54(10)
N21 Co Cl2 110.68(8)
N11 Co Cl2 112.37(8)
N21 Co Cl1 106.74(8)
N11 Co Cl1 107.81(8)
Cl2 Co Cl1 111.44(4)
C11 S1 S2 104.22(11)
C21 S2 S1 101.78(11)
C11 N11 C12 105.6(3)
C11 N11 Co 137.1(2)
C12 N11 Co 117.2(2)
N11 C11 N12 111.6(3)
N11 C11 S1 125.7(2)
N12 C11 S1 122.6(2)
C11 N12 C13 106.0(3)
C11 N12 C14 129.3(3)
C13 N12 C14 124.7(3)
C13 C12 N11 109.7(3)
C12 C13 N12 107.2(3)
N12 C14 C16 108.7(3)
N12 C14 C15 109.9(3)
C16 C14 C15 109.2(3)
N12 C14 C17 108.7(3)
C16 C14 C17 109.4(3)
C15 C14 C17 111.0(3)
C21 N21 C22 106.5(3)
C21 N21 Co 123.9(2)
C22 N21 Co 129.6(2)
N22 C21 N21 111.1(3)
N22 C21 S2 128.5(2)
N21 C21 S2 120.4(2)
C21 N22 C23 105.8(3)
C21 N22 C24 128.8(3)
C23 N22 C24 125.4(3)
C23 C22 N21 108.5(3)
C22 C23 N22 108.0(3)
N22 C24 C27 108.6(3)
N22 C24 C25 109.2(3)
C27 C24 C25 109.3(3)
N22 C24 C26 108.5(3)
C27 C24 C26 109.1(3)
C25 C24 C26 112.0(3)
Cl4 C31 Cl3 112.6(3)
Cl6 C41 Cl5 110.7(2)

loop_
_geom_bond_atom_site_label_1
_geom_bond_atom_site_label_2
_geom_bond_distance
Co N21 2.012(3)
Co N11 2.031(3)
Co Cl2 2.2516(10)
Co Cl1 2.2815(10)
S1 C11 1.764(3)
S1 S2 2.0561(13)
S2 C21 1.757(3)
Cl3 C31 1.735(5)
Cl4 C31 1.707(5)
Cl5 C41 1.747(4)
Cl6 C41 1.767(4)
N11 C11 1.329(4)
N11 C12 1.382(4)
C11 N12 1.359(4)
N12 C13 1.386(4)
N12 C14 1.505(4)
C12 C13 1.347(5)
C14 C16 1.527(5)
C14 C15 1.511(5)
C14 C17 1.538(5)
N21 C21 1.324(4)
N21 C22 1.368(4)
C21 N22 1.360(4)
N22 C23 1.367(4)
N22 C24 1.509(4)
C22 C23 1.357(5)
C24 C27 1.520(5)
C24 C25 1.518(6)
C24 C26 1.540(5)
